data_7034424
loop_
_publ_author_name
'Ou, Sha'
'Zheng, Jun-Ping'
'Kong, Guo-Qiang'
'Wu, Chuan-De'

_publ_section_title
;
 Designed synthesis of a series of zwitterion-polyoxometalate hybrid
 materials for selective scavenging and photolysis of dyes.
;
_journal_issue 17
_journal_name_full 'Dalton transactions (Cambridge, England : 2003)'
_journal_page_first 7862
_journal_page_last 7869
_journal_paper_doi 10.1039/c5dt00577a
_journal_volume 44
_journal_year 2015
_chemical_formula_sum 'C42 H32 B N8 O48 W12 Zn'
_chemical_formula_weight 3699.14
_chemical_name_systematic
; 
 ? 
;
_space_group_IT_number 15
_symmetry_cell_setting monoclinic
_symmetry_space_group_name_Hall '-C 2yc'
_symmetry_space_group_name_H-M 'C 1 2/c 1'
_atom_sites_solution_hydrogens geom
_atom_sites_solution_primary direct
_atom_sites_solution_secondary difmap
_audit_creation_method SHELXL-97
_audit_update_record
;
2015-03-10 deposited with the CCDC.
2015-03-13 downloaded from the CCDC.
;
_cell_angle_alpha 90.00
_cell_angle_beta 99.761(15)
_cell_angle_gamma 90.00
_cell_formula_units_Z 4
_cell_length_a 20.949(12)
_cell_length_b 31.1225(14)
_cell_length_c 19.7567(14)
_cell_measurement_reflns_used 18815
_cell_measurement_temperature 293(2)
_cell_measurement_theta_max 24.71
_cell_measurement_theta_min 3.28
_cell_volume 12695(7)
_computing_cell_refinement 'CrysAlisPro (Oxford Diffraction Ltd., 2010)'
_computing_data_collection 'CrysAlisPro (Oxford Diffraction Ltd., 2010)'
_computing_data_reduction 'CrysAlisPro (Oxford Diffraction Ltd., 2010)'
_computing_molecular_graphics 'Diamond 3.1a (Brandenburg, 2005)'
_computing_publication_material 'PLATON (Spek, 2009)'
_computing_structure_refinement 'SHELXL-97 (Sheldrick, 1997)'
_computing_structure_solution 'SHELXS-97 (Sheldrick, 1990)'
_diffrn_ambient_temperature 293(2)
_diffrn_detector_area_resol_mean 10.3592
_diffrn_measured_fraction_theta_full 0.966
_diffrn_measured_fraction_theta_max 0.966
_diffrn_measurement_device_type 'Xcalibur, Atlas, Gemini ultra'
_diffrn_measurement_method '\w scans'
_diffrn_radiation_monochromator graphite
_diffrn_radiation_source 'fine-focus sealed tube'
_diffrn_radiation_type MoK\a
_diffrn_radiation_wavelength 0.71073
_diffrn_reflns_av_R_equivalents 0.0557
_diffrn_reflns_av_sigmaI/netI 0.0984
_diffrn_reflns_limit_h_max 24
_diffrn_reflns_limit_h_min -23
_diffrn_reflns_limit_k_max 25
_diffrn_reflns_limit_k_min -36
_diffrn_reflns_limit_l_max 15
_diffrn_reflns_limit_l_min -23
_diffrn_reflns_number 18815
_diffrn_reflns_theta_full 24.71
_diffrn_reflns_theta_max 24.71
_diffrn_reflns_theta_min 3.28
_diffrn_standards_interval_count none
_diffrn_standards_interval_time none
_diffrn_standards_number none
_exptl_absorpt_coefficient_mu 11.069
_exptl_absorpt_correction_T_max 0.515
_exptl_absorpt_correction_T_min 0.410
_exptl_absorpt_correction_type empirical
_exptl_absorpt_process_details CrysAlisPro
_exptl_crystal_colour colorless
_exptl_crystal_density_diffrn 1.935
_exptl_crystal_density_method 'not measured'
_exptl_crystal_description needle
_exptl_crystal_F_000 6588
_exptl_crystal_size_max 0.48
_exptl_crystal_size_mid 0.07
_exptl_crystal_size_min 0.06
_platon_squeeze_details
;
About three [(CH~3~)~2~NH~2~]^+^, four DMF and four water lattice 
guests were removed from the formula unit by the SQUEEZE process.
;
_refine_diff_density_max 1.318
_refine_diff_density_min -1.355
_refine_diff_density_rms 0.231
_refine_ls_extinction_method none
_refine_ls_goodness_of_fit_ref 1.042
_refine_ls_hydrogen_treatment constr
_refine_ls_matrix_type full
_refine_ls_number_parameters 484
_refine_ls_number_reflns 10464
_refine_ls_number_restraints 113
_refine_ls_restrained_S_all 1.042
_refine_ls_R_factor_all 0.1548
_refine_ls_R_factor_gt 0.0843
_refine_ls_shift/su_max 0.000
_refine_ls_shift/su_mean 0.000
_refine_ls_structure_factor_coef Fsqd
_refine_ls_weighting_details 'calc w=1/[\s^2^(Fo^2^)+(0.0469P)^2^+0.0000P] where P=(Fo^2^+2Fc^2^)/3'
_refine_ls_weighting_scheme calc
_refine_ls_wR_factor_gt 0.1835
_refine_ls_wR_factor_ref 0.2027
_reflns_number_gt 3873
_reflns_number_total 10464
_reflns_threshold_expression >2sigma(I)
_cod_data_source_file c5dt00577a2.cif
_cod_data_source_block 4
_cod_depositor_comments 'Adding full bibliography for 7034421--7034425.cif.'
_cod_original_cell_volume 12695(8)
_cod_original_sg_symbol_H-M C2/c
_cod_database_code 7034424

loop_
_symmetry_equiv_pos_as_xyz
'x, y, z'
'-x, y, -z+1/2'
'x+1/2, y+1/2, z'
'-x+1/2, y+1/2, -z+1/2'
'-x, -y, -z'
'x, -y, z-1/2'
'-x+1/2, -y+1/2, -z'
'x+1/2, -y+1/2, z-1/2'

loop_
_atom_site_label
_atom_site_type_symbol
_atom_site_fract_x
_atom_site_fract_y
_atom_site_fract_z
_atom_site_U_iso_or_equiv
_atom_site_adp_type
_atom_site_occupancy
_atom_site_symmetry_multiplicity
_atom_site_calc_flag
_atom_site_refinement_flags
W1 W 0.38061(6) 0.13044(3) 0.31526(5) 0.1099(4) Uani 1 1 d .
W2 W 0.37964(7) 0.24281(4) 0.31502(6) 0.1296(5) Uani 1 1 d .
W3 W 0.61828(6) 0.24335(4) 0.36141(6) 0.1233(4) Uani 1 1 d .
W4 W 0.49765(6) 0.18720(4) 0.42588(6) 0.1239(4) Uani 1 1 d .
W5 W 0.61798(6) 0.13050(4) 0.36059(7) 0.1272(4) Uani 1 1 d .
W6 W 0.5000 0.29916(4) 0.2500 0.1133(5) Uani 1 2 d S
W7 W 0.5000 0.07367(4) 0.2500 0.1317(6) Uani 1 2 d S
B1 B 0.5000 0.1873(5) 0.2500 0.046(6) Uani 1 2 d SD
Zn1 Zn 0.5000 -0.17837(10) 0.2500 0.0882(10) Uani 1 2 d S
O1 O 0.4583(10) 0.1479(6) 0.2499(12) 0.086(7) Uani 0.50 1 d PDU
O2 O 0.4549(9) 0.1848(6) 0.3017(9) 0.072(6) Uani 0.50 1 d PD
O3 O 0.4365(9) 0.2860(5) 0.1698(9) 0.143(6) Uani 1 1 d .
O4 O 0.5626(13) 0.1466(7) 0.4102(13) 0.206(9) Uani 1 1 d U
O5 O 0.5000 0.3502(10) 0.2500 0.184(11) Uani 1 2 d SU
O6 O 0.3303(11) 0.1024(7) 0.3481(10) 0.176(7) Uani 1 1 d U
O7 O 0.6732(9) 0.1033(5) 0.4137(9) 0.149(6) Uani 1 1 d .
O8 O 0.5620(9) 0.2297(5) 0.4177(9) 0.145(6) Uani 1 1 d U
O9 O 0.3467(10) 0.1854(7) 0.3131(8) 0.162(7) Uani 1 1 d .
O10 O 0.4406(11) 0.2283(5) 0.3989(9) 0.173(8) Uani 1 1 d .
O11 O 0.6512(11) 0.1849(6) 0.3734(10) 0.173(7) Uani 1 1 d U
O12 O 0.4371(11) 0.0868(6) 0.1701(10) 0.180(8) Uani 1 1 d .
O13 O 0.4373(11) 0.0859(5) 0.3042(8) 0.158(7) Uani 1 1 d .
O14 O 0.4368(10) 0.2877(6) 0.3034(9) 0.159(7) Uani 1 1 d .
O15 O 0.6741(10) 0.2695(5) 0.4125(10) 0.155(7) Uani 1 1 d .
O16 O 0.4368(10) 0.1453(5) 0.3994(9) 0.152(7) Uani 1 1 d .
O17 O 0.3499(10) 0.1287(5) 0.2212(10) 0.160(7) Uani 1 1 d .
O18 O 0.6475(10) 0.2440(6) 0.2827(10) 0.166(7) Uani 1 1 d U
O19 O 0.4960(9) 0.1864(5) 0.5062(10) 0.147(6) Uani 1 1 d .
O20 O 0.3256(11) 0.2702(4) 0.3454(9) 0.166(8) Uani 1 1 d .
O21 O 0.4583(11) 0.2270(6) 0.2437(11) 0.086(7) Uani 0.50 1 d PD
O22 O 0.5385(14) 0.1857(9) 0.3220(8) 0.117(9) Uani 0.50 1 d PDU
O23 O 0.5000 0.0221(8) 0.2500 0.168(10) Uani 1 2 d S
O24 O 0.9612(7) -0.6422(4) 0.3157(6) 0.099(4) Uani 1 1 d .
O25 O 0.9064(8) -0.6003(4) 0.2344(7) 0.108(4) Uani 1 1 d .
O26 O 0.5067(12) -0.2443(6) 0.3383(10) 0.176(6) Uani 1 1 d U
O27 O 0.5736(10) -0.2060(6) 0.3050(10) 0.157(7) Uani 1 1 d U
N1 N 0.9064(9) -0.4859(5) 0.5079(9) 0.093(5) Uani 1 1 d .
N2 N 0.9055(8) -0.4250(4) 0.5594(10) 0.085(5) Uani 1 1 d .
N3 N 0.8420(9) -0.3608(5) 0.5656(10) 0.097(5) Uani 1 1 d .
N4 N 0.7551(9) -0.3293(5) 0.5195(9) 0.086(5) Uani 1 1 d .
C1 C 0.9307(12) -0.6092(7) 0.2968(13) 0.101(6) Uani 1 1 d U
C2 C 0.9203(7) -0.5774(4) 0.3532(6) 0.091(6) Uani 1 1 d G
C3 C 0.9029(8) -0.5354(5) 0.3346(5) 0.123(9) Uani 1 1 d G
H3A H 0.8956 -0.5274 0.2886 0.148 Uiso 1 1 calc R
C4 C 0.8966(8) -0.5052(3) 0.3850(7) 0.108(8) Uani 1 1 d G
H4A H 0.8850 -0.4771 0.3726 0.130 Uiso 1 1 calc R
C5 C 0.9076(8) -0.5171(4) 0.4538(6) 0.088(6) Uani 1 1 d G
C6 C 0.9249(7) -0.5591(4) 0.4723(5) 0.101(7) Uani 1 1 d G
H6A H 0.9323 -0.5670 0.5184 0.121 Uiso 1 1 calc R
C7 C 0.9313(7) -0.5893(3) 0.4220(7) 0.086(6) Uani 1 1 d G
H7A H 0.9429 -0.6174 0.4344 0.103 Uiso 1 1 calc R
C8 C 0.9075(10) -0.4453(7) 0.5000(11) 0.091(6) Uani 1 1 d .
H8A H 0.9095 -0.4316 0.4586 0.109 Uiso 1 1 calc R
C9 C 0.9100(13) -0.4941(7) 0.5769(11) 0.110(8) Uani 1 1 d .
H9A H 0.9152 -0.5210 0.5976 0.133 Uiso 1 1 calc R
C10 C 0.9045(13) -0.4562(8) 0.6097(11) 0.119(8) Uani 1 1 d .
H10A H 0.9010 -0.4521 0.6556 0.143 Uiso 1 1 calc R
C11 C 0.9089(12) -0.3789(7) 0.5731(12) 0.113(7) Uani 1 1 d U
H11A H 0.9325 -0.3648 0.5411 0.136 Uiso 1 1 calc R
H11B H 0.9319 -0.3737 0.6193 0.136 Uiso 1 1 calc R
C12 C 0.8137(13) -0.3391(7) 0.5103(12) 0.106(7) Uani 1 1 d .
H12A H 0.8322 -0.3322 0.4721 0.127 Uiso 1 1 calc R
C13 C 0.8016(16) -0.3612(8) 0.6112(12) 0.125(9) Uani 1 1 d .
H13A H 0.8106 -0.3722 0.6555 0.149 Uiso 1 1 calc R
C14 C 0.7488(14) -0.3438(8) 0.5834(12) 0.118(8) Uani 1 1 d .
H14A H 0.7118 -0.3414 0.6033 0.142 Uiso 1 1 calc R
C15 C 0.7114(10) -0.3029(6) 0.4707(10) 0.158(7) Uani 1 1 d GU
C16 C 0.6490(11) -0.2964(6) 0.4836(8) 0.139(9) Uani 1 1 d GU
H16A H 0.6369 -0.3074 0.5233 0.166 Uiso 1 1 calc R
C17 C 0.6046(8) -0.2733(6) 0.4373(12) 0.158(7) Uani 1 1 d GU
H17A H 0.5628 -0.2689 0.4460 0.190 Uiso 1 1 calc R
C18 C 0.6226(11) -0.2567(6) 0.3780(10) 0.176(6) Uani 1 1 d GDU
C19 C 0.6851(12) -0.2632(7) 0.3650(9) 0.189(9) Uani 1 1 d GU
H19A H 0.6971 -0.2521 0.3254 0.227 Uiso 1 1 calc R
C20 C 0.7295(9) -0.2863(7) 0.4114(12) 0.189(9) Uani 1 1 d G
H20A H 0.7713 -0.2907 0.4027 0.227 Uiso 1 1 calc R
C21 C 0.5701(14) -0.2315(9) 0.3346(16) 0.150(11) Uani 1 1 d DU

loop_
_atom_site_aniso_label
_atom_site_aniso_U_11
_atom_site_aniso_U_22
_atom_site_aniso_U_33
_atom_site_aniso_U_23
_atom_site_aniso_U_13
_atom_site_aniso_U_12
W1 0.1237(10) 0.1013(7) 0.1122(8) -0.0004(6) 0.0420(7) -0.0114(6)
W2 0.1361(11) 0.1421(10) 0.1179(9) -0.0200(7) 0.0428(8) 0.0263(8)
W3 0.1328(11) 0.1216(8) 0.1215(9) -0.0165(7) 0.0384(7) -0.0286(7)
W4 0.1635(12) 0.1192(8) 0.0998(8) 0.0087(6) 0.0531(7) 0.0024(8)
W5 0.1244(10) 0.1151(8) 0.1437(10) 0.0330(7) 0.0273(8) 0.0045(7)
W6 0.1348(14) 0.0859(8) 0.1260(12) 0.000 0.0415(11) 0.000
W7 0.1577(17) 0.0855(9) 0.1477(15) 0.000 0.0140(13) 0.000
B1 0.041(15) 0.054(13) 0.046(14) 0.000 0.019(11) 0.000
Zn1 0.102(3) 0.087(2) 0.075(2) 0.000 0.0129(18) 0.000
O1 0.095(11) 0.080(10) 0.083(10) -0.002(8) 0.014(8) 0.006(8)
O2 0.069(17) 0.067(13) 0.087(16) 0.014(12) 0.029(12) 0.003(11)
O3 0.146(17) 0.142(13) 0.155(15) 0.019(11) 0.065(13) 0.011(11)
O4 0.213(12) 0.184(11) 0.222(12) 0.021(9) 0.038(9) -0.019(9)
O5 0.182(14) 0.189(13) 0.182(13) 0.000 0.031(9) 0.000
O6 0.173(11) 0.175(10) 0.180(10) 0.014(8) 0.030(8) -0.004(8)
O7 0.170(18) 0.144(13) 0.146(14) 0.024(11) 0.067(13) 0.039(12)
O8 0.158(10) 0.128(8) 0.158(9) -0.006(7) 0.046(8) 0.021(7)
O9 0.149(17) 0.23(2) 0.108(12) -0.022(12) 0.019(11) -0.034(14)
O10 0.27(3) 0.102(11) 0.149(15) -0.067(11) 0.047(16) -0.060(14)
O11 0.163(11) 0.186(10) 0.181(10) 0.002(8) 0.059(8) -0.004(8)
O12 0.21(2) 0.179(17) 0.160(17) -0.078(14) 0.048(16) 0.025(15)
O13 0.20(2) 0.153(14) 0.112(12) -0.016(10) -0.010(13) 0.047(13)
O14 0.152(18) 0.199(17) 0.117(13) -0.006(12) -0.003(12) 0.002(14)
O15 0.20(2) 0.125(12) 0.151(14) -0.013(11) 0.067(14) -0.008(12)
O16 0.19(2) 0.132(13) 0.129(13) 0.002(10) 0.009(12) 0.041(12)
O17 0.18(2) 0.123(12) 0.189(19) -0.006(12) 0.055(15) 0.045(11)
O18 0.157(11) 0.173(10) 0.172(10) -0.004(8) 0.039(8) 0.012(8)
O19 0.128(15) 0.145(13) 0.178(17) 0.025(12) 0.057(12) -0.024(10)
O20 0.28(3) 0.077(9) 0.146(14) -0.006(9) 0.042(16) -0.027(12)
O21 0.11(2) 0.078(14) 0.077(16) 0.000(12) 0.021(15) 0.026(13)
O22 0.117(12) 0.114(12) 0.121(12) 0.000(9) 0.027(9) 0.008(9)
O23 0.17(3) 0.16(2) 0.20(3) 0.000 0.09(2) 0.000
O24 0.126(13) 0.098(9) 0.073(8) 0.005(7) 0.017(8) 0.018(9)
O25 0.134(14) 0.105(9) 0.086(10) 0.010(8) 0.022(9) 0.007(8)
O26 0.178(9) 0.177(8) 0.172(8) 0.007(6) 0.022(6) 0.004(6)
O27 0.166(11) 0.151(9) 0.143(10) 0.014(8) -0.007(8) -0.013(8)
N1 0.120(15) 0.080(11) 0.084(13) 0.003(10) 0.034(10) -0.007(9)
N2 0.079(12) 0.067(9) 0.102(13) 0.002(10) -0.003(10) 0.003(8)
N3 0.105(16) 0.105(12) 0.085(13) -0.009(10) 0.030(12) 0.012(11)
N4 0.058(12) 0.116(12) 0.082(12) 0.017(9) 0.003(9) 0.015(9)
C1 0.105(10) 0.098(9) 0.101(10) 0.015(8) 0.019(8) -0.002(8)
C2 0.088(16) 0.080(12) 0.114(18) 0.006(12) 0.040(12) 0.021(10)
C3 0.18(3) 0.118(18) 0.079(15) 0.015(14) 0.028(16) 0.005(16)
C4 0.16(2) 0.089(13) 0.066(14) 0.016(12) 0.003(14) 0.031(13)
C5 0.108(18) 0.078(13) 0.075(14) 0.015(11) 0.010(11) 0.011(11)
C6 0.14(2) 0.107(15) 0.062(12) 0.001(12) 0.038(12) 0.024(14)
C7 0.103(17) 0.094(13) 0.064(13) 0.031(11) 0.020(11) 0.010(11)
C8 0.119(19) 0.072(13) 0.087(15) -0.006(12) 0.032(12) -0.001(11)
C9 0.19(3) 0.086(14) 0.056(14) 0.006(11) 0.009(14) -0.005(14)
C10 0.17(3) 0.114(18) 0.073(14) 0.003(15) 0.011(15) 0.000(16)
C11 0.113(11) 0.117(10) 0.109(10) -0.011(8) 0.015(8) 0.003(8)
C12 0.09(2) 0.122(17) 0.099(17) 0.031(14) -0.005(15) -0.001(14)
C13 0.16(3) 0.14(2) 0.073(16) 0.012(14) 0.034(18) 0.042(19)
C14 0.12(2) 0.15(2) 0.088(17) 0.040(15) 0.039(15) 0.059(17)
C15 0.158(9) 0.162(9) 0.153(9) -0.005(6) 0.022(7) 0.007(6)
C16 0.141(12) 0.147(11) 0.127(11) 0.015(9) 0.019(9) 0.015(9)
C17 0.158(9) 0.162(9) 0.153(9) -0.005(6) 0.022(7) 0.007(6)
C18 0.178(9) 0.177(8) 0.172(8) 0.007(6) 0.022(6) 0.004(6)
C19 0.183(12) 0.197(12) 0.184(12) 0.042(9) 0.019(9) 0.006(9)
C20 0.183(12) 0.197(12) 0.184(12) 0.042(9) 0.019(9) 0.006(9)
C21 0.144(14) 0.150(13) 0.149(13) -0.005(9) 0.007(9) -0.026(9)

loop_
_atom_type_symbol
_atom_type_description
_atom_type_scat_dispersion_real
_atom_type_scat_dispersion_imag
_atom_type_scat_source
C C 0.0033 0.0016 'International Tables Vol C Tables 4.2.6.8 and 6.1.1.4'
H H 0.0000 0.0000 'International Tables Vol C Tables 4.2.6.8 and 6.1.1.4'
N N 0.0061 0.0033 'International Tables Vol C Tables 4.2.6.8 and 6.1.1.4'
O O 0.0106 0.0060 'International Tables Vol C Tables 4.2.6.8 and 6.1.1.4'
B B 0.0013 0.0007 'International Tables Vol C Tables 4.2.6.8 and 6.1.1.4'
Zn Zn 0.2839 1.4301 'International Tables Vol C Tables 4.2.6.8 and 6.1.1.4'
W W -0.8490 6.8722 'International Tables Vol C Tables 4.2.6.8 and 6.1.1.4'

loop_
_geom_angle_atom_site_label_1
_geom_angle_atom_site_label_2
_geom_angle_atom_site_label_3
_geom_angle
_geom_angle_site_symmetry_1
_geom_angle_site_symmetry_3
O6 W1 O9 103.8(10) . .
O6 W1 O17 104.5(10) . .
O9 W1 O17 86.4(7) . .
O6 W1 O13 96.9(10) . .
O9 W1 O13 159.3(9) . .
O17 W1 O13 88.9(7) . .
O6 W1 O16 97.5(10) . .
O9 W1 O16 88.5(7) . .
O17 W1 O16 158.0(9) . .
O13 W1 O16 88.3(7) . .
O6 W1 O1 159.6(9) . .
O9 W1 O1 94.3(8) . .
O17 W1 O1 66.8(8) . .
O13 W1 O1 65.5(8) . .
O16 W1 O1 92.3(8) . .
O6 W1 O2 160.4(8) . .
O9 W1 O2 65.8(7) . .
O17 W1 O2 91.8(8) . .
O13 W1 O2 94.3(8) . .
O16 W1 O2 66.7(8) . .
O1 W1 O2 38.9(6) . .
O20 W2 O14 98.9(9) . .
O20 W2 O9 103.1(9) . .
O14 W2 O9 158.0(9) . .
O20 W2 O18 104.9(9) . 2_655
O14 W2 O18 87.1(8) . 2_655
O9 W2 O18 87.4(7) . 2_655
O20 W2 O10 101.8(9) . .
O14 W2 O10 86.5(7) . .
O9 W2 O10 89.0(7) . .
O18 W2 O10 153.2(9) 2_655 .
O20 W2 O21 157.6(7) . .
O14 W2 O21 64.2(8) . .
O9 W2 O21 94.5(8) . .
O18 W2 O21 61.8(8) 2_655 .
O10 W2 O21 92.1(8) . .
O20 W2 O2 159.8(6) . .
O14 W2 O2 95.8(8) . .
O9 W2 O2 62.9(8) . .
O18 W2 O2 89.5(8) 2_655 .
O10 W2 O2 65.3(7) . .
O21 W2 O2 42.5(5) . .
O15 W3 O18 102.7(9) . .
O15 W3 O3 101.1(8) . 2_655
O18 W3 O3 89.2(8) . 2_655
O15 W3 O8 102.2(9) . .
O18 W3 O8 155.0(9) . .
O3 W3 O8 86.5(8) 2_655 .
O15 W3 O11 101.0(9) . .
O18 W3 O11 87.1(9) . .
O3 W3 O11 157.9(8) 2_655 .
O8 W3 O11 87.7(8) . .
O15 W3 O21 157.9(7) . 2_655
O18 W3 O21 62.0(9) . 2_655
O3 W3 O21 64.8(8) 2_655 2_655
O8 W3 O21 94.1(8) . 2_655
O11 W3 O21 94.4(8) . 2_655
O15 W3 O22 158.4(7) . .
O18 W3 O22 92.7(9) . .
O3 W3 O22 94.0(8) 2_655 .
O8 W3 O22 63.2(8) . .
O11 W3 O22 64.5(9) . .
O21 W3 O22 43.7(5) 2_655 .
O19 W4 O10 100.6(9) . .
O19 W4 O16 98.1(8) . .
O10 W4 O16 91.5(8) . .
O19 W4 O8 103.2(8) . .
O10 W4 O8 85.7(8) . .
O16 W4 O8 158.6(8) . .
O19 W4 O4 106.6(10) . .
O10 W4 O4 152.6(9) . .
O16 W4 O4 87.8(9) . .
O8 W4 O4 85.0(9) . .
O19 W4 O22 160.1(8) . .
O10 W4 O22 94.5(9) . .
O16 W4 O22 94.3(9) . .
O8 W4 O22 64.9(8) . .
O4 W4 O22 58.3(9) . .
O19 W4 O2 157.6(7) . .
O10 W4 O2 67.0(7) . .
O16 W4 O2 65.0(7) . .
O8 W4 O2 94.5(7) . .
O4 W4 O2 88.1(8) . .
O22 W4 O2 42.0(6) . .
O7 W5 O4 104.7(10) . .
O7 W5 O12 99.5(9) . 2_655
O4 W5 O12 87.5(11) . 2_655
O7 W5 O11 100.1(9) . .
O4 W5 O11 86.0(10) . .
O12 W5 O11 160.3(9) 2_655 .
O7 W5 O17 102.7(9) . 2_655
O4 W5 O17 152.6(10) . 2_655
O12 W5 O17 89.4(8) 2_655 2_655
O11 W5 O17 87.9(8) . 2_655
O7 W5 O22 158.4(7) . .
O4 W5 O22 58.5(10) . .
O12 W5 O22 93.6(9) 2_655 .
O11 W5 O22 67.2(10) . .
O17 W5 O22 94.5(9) 2_655 .
O5 W6 O14 101.0(6) . .
O5 W6 O14 101.0(6) . 2_655
O14 W6 O14 158.0(12) . 2_655
O5 W6 O3 102.2(5) . .
O14 W6 O3 88.1(7) . .
O14 W6 O3 87.2(7) 2_655 .
O5 W6 O3 102.2(5) . 2_655
O14 W6 O3 87.2(7) . 2_655
O14 W6 O3 88.1(7) 2_655 2_655
O3 W6 O3 155.5(10) . 2_655
O5 W6 O21 159.0(5) . 2_655
O14 W6 O21 94.5(8) . 2_655
O14 W6 O21 64.2(8) 2_655 2_655
O3 W6 O21 92.2(7) . 2_655
O3 W6 O21 64.3(7) 2_655 2_655
O5 W6 O21 159.0(5) . .
O14 W6 O21 64.2(8) . .
O14 W6 O21 94.5(8) 2_655 .
O3 W6 O21 64.3(7) . .
O3 W6 O21 92.2(7) 2_655 .
O21 W6 O21 42.0(9) 2_655 .
O23 W7 O13 101.8(6) . .
O23 W7 O13 101.8(6) . 2_655
O13 W7 O13 156.5(11) . 2_655
O23 W7 O12 102.2(6) . 2_655
O13 W7 O12 86.3(9) . 2_655
O13 W7 O12 88.7(8) 2_655 2_655
O23 W7 O12 102.2(6) . .
O13 W7 O12 88.7(8) . .
O13 W7 O12 86.3(9) 2_655 .
O12 W7 O12 155.5(11) 2_655 .
O23 W7 O1 159.3(4) . .
O13 W7 O1 61.8(7) . .
O13 W7 O1 95.3(7) 2_655 .
O12 W7 O1 89.8(8) 2_655 .
O12 W7 O1 66.9(7) . .
O23 W7 O1 159.3(4) . 2_655
O13 W7 O1 95.3(7) . 2_655
O13 W7 O1 61.8(7) 2_655 2_655
O12 W7 O1 66.9(7) 2_655 2_655
O12 W7 O1 89.8(8) . 2_655
O1 W7 O1 41.5(9) . 2_655
O2 B1 O2 174.1(19) . 2_655
O2 B1 O21 71.1(13) . .
O2 B1 O21 114.0(14) 2_655 .
O2 B1 O21 114.0(14) . 2_655
O2 B1 O21 71.1(13) 2_655 2_655
O21 B1 O21 70(2) . 2_655
O2 B1 O1 61.9(12) . .
O2 B1 O1 112.8(15) 2_655 .
O21 B1 O1 109.9(14) . .
O21 B1 O1 175.3(13) 2_655 .
O2 B1 O1 112.8(15) . 2_655
O2 B1 O1 61.9(12) 2_655 2_655
O21 B1 O1 175.3(13) . 2_655
O21 B1 O1 109.9(14) 2_655 2_655
O1 B1 O1 71(2) . 2_655
O2 B1 O22 109.8(15) . 2_655
O2 B1 O22 69.9(15) 2_655 2_655
O21 B1 O22 74.9(15) . 2_655
O21 B1 O22 108.3(16) 2_655 2_655
O1 B1 O22 75.8(15) . 2_655
O1 B1 O22 101.0(16) 2_655 2_655
O2 B1 O22 69.9(15) . .
O2 B1 O22 109.8(15) 2_655 .
O21 B1 O22 108.3(16) . .
O21 B1 O22 74.9(15) 2_655 .
O1 B1 O22 101.0(16) . .
O1 B1 O22 75.8(15) 2_655 .
O22 B1 O22 176(2) 2_655 .
O27 Zn1 O27 127.1(11) 2_655 .
O27 Zn1 O24 104.1(8) 2_655 3_455
O27 Zn1 O24 105.1(7) . 3_455
O27 Zn1 O24 105.1(7) 2_655 4_655
O27 Zn1 O24 104.1(8) . 4_655
O24 Zn1 O24 111.2(8) 3_455 4_655
B1 O1 O2 59.0(7) . .
B1 O1 O1 54.6(10) . 2_655
O2 O1 O1 99.0(14) . 2_655
B1 O1 W1 130.9(14) . .
O2 O1 W1 71.9(11) . .
O1 O1 W1 143.0(18) 2_655 .
B1 O1 W7 123.8(14) . .
O2 O1 W7 138.6(15) . .
O1 O1 W7 69.3(4) 2_655 .
W1 O1 W7 93.6(6) . .
B1 O2 O1 59.1(8) . .
B1 O2 O22 55.2(8) . .
O1 O2 O22 90.4(13) . .
B1 O2 O21 54.5(7) . .
O1 O2 O21 96.5(12) . .
O22 O2 O21 89.3(13) . .
B1 O2 W1 128.3(12) . .
O1 O2 W1 69.2(10) . .
O22 O2 W1 130.6(13) . .
O21 O2 W1 135.9(14) . .
B1 O2 W2 121.8(11) . .
O1 O2 W2 136.4(14) . .
O22 O2 W2 127.6(13) . .
O21 O2 W2 67.4(9) . .
W1 O2 W2 93.9(5) . .
B1 O2 W4 120.6(11) . .
O1 O2 W4 129.0(13) . .
O22 O2 W4 65.5(10) . .
O21 O2 W4 125.4(13) . .
W1 O2 W4 92.5(5) . .
W2 O2 W4 90.1(5) . .
W3 O3 W6 138.6(9) 2_655 .
W5 O4 W4 148.3(14) . .
W3 O8 W4 139.2(10) . .
W1 O9 W2 136.7(11) . .
W4 O10 W2 136.8(8) . .
W5 O11 W3 136.8(12) . .
W5 O12 W7 137.7(9) 2_655 .
W1 O13 W7 138.0(11) . .
W6 O14 W2 137.7(11) . .
W4 O16 W1 135.3(10) . .
W5 O17 W1 139.0(12) 2_655 .
W3 O18 W2 143.0(13) . 2_655
B1 O21 O21 55.2(11) . 2_655
B1 O21 O2 54.4(7) . .
O21 O21 O2 93.3(13) 2_655 .
B1 O21 W2 124.5(13) . .
O21 O21 W2 134.2(18) 2_655 .
O2 O21 W2 70.1(10) . .
B1 O21 W6 124.2(15) . .
O21 O21 W6 69.0(5) 2_655 .
O2 O21 W6 136.1(14) . .
W2 O21 W6 93.3(6) . .
B1 O21 W3 121.8(11) . 2_655
O21 O21 W3 128.7(19) 2_655 2_655
O2 O21 W3 128.0(15) . 2_655
W2 O21 W3 92.2(7) . 2_655
W6 O21 W3 91.8(6) . 2_655
B1 O22 O2 54.9(8) . .
B1 O22 W4 127.2(17) . .
O2 O22 W4 72.5(12) . .
B1 O22 W5 123.2(16) . .
O2 O22 W5 132.5(16) . .
W4 O22 W5 94.1(6) . .
B1 O22 W3 119.6(16) . .
O2 O22 W3 133.2(15) . .
W4 O22 W3 92.1(6) . .
W5 O22 W3 91.3(8) . .
C1 O24 Zn1 121.4(14) . 3_545
C21 O27 Zn1 124(2) . .
C8 N1 C9 107.8(17) . .
C8 N1 C5 124.9(17) . .
C9 N1 C5 127.0(17) . .
C8 N2 C10 107.6(16) . .
C8 N2 C11 128.3(18) . .
C10 N2 C11 124(2) . .
C12 N3 C13 108(2) . .
C12 N3 C11 123(2) . .
C13 N3 C11 128(2) . .
C12 N4 C14 106.9(18) . .
C12 N4 C15 122(2) . .
C14 N4 C15 130(2) . .
O24 C1 O25 125(2) . .
O24 C1 C2 117(2) . .
O25 C1 C2 118(2) . .
C3 C2 C7 120.0 . .
C3 C2 C1 118.7(13) . .
C7 C2 C1 121.3(13) . .
C4 C3 C2 120.0 . .
C3 C4 C5 120.0 . .
C4 C5 C6 120.0 . .
C4 C5 N1 121.6(12) . .
C6 C5 N1 118.2(11) . .
C7 C6 C5 120.0 . .
C6 C7 C2 120.0 . .
N1 C8 N2 110.9(18) . .
C10 C9 N1 108.4(19) . .
C9 C10 N2 104.6(19) . .
N2 C11 N3 109.6(17) . .
N4 C12 N3 108(2) . .
C14 C13 N3 108(2) . .
C13 C14 N4 109(2) . .
C16 C15 C20 120.0 . .
C16 C15 N4 117.6(18) . .
C20 C15 N4 122.3(18) . .
C17 C16 C15 120.0 . .
C16 C17 C18 120.0 . .
C19 C18 C17 120.0 . .
C19 C18 C21 126(2) . .
C17 C18 C21 113(2) . .
C18 C19 C20 120.0 . .
C19 C20 C15 120.0 . .
O27 C21 O26 115(2) . .
O27 C21 C18 129(3) . .
O26 C21 C18 116(3) . .

loop_
_geom_bond_atom_site_label_1
_geom_bond_atom_site_label_2
_geom_bond_distance
_geom_bond_site_symmetry_2
W1 O6 1.59(2) .
W1 O9 1.85(2) .
W1 O17 1.86(2) .
W1 O13 1.862(18) .
W1 O16 1.924(17) .
W1 O1 2.31(2) .
W1 O2 2.345(17) .
W2 O20 1.61(2) .
W2 O14 1.88(2) .
W2 O9 1.91(2) .
W2 O18 1.92(2) 2_655
W2 O10 1.97(2) .
W2 O21 2.39(2) .
W2 O2 2.439(17) .
W3 O15 1.628(19) .
W3 O18 1.77(2) .
W3 O3 1.794(18) 2_655
W3 O8 1.80(2) .
W3 O11 1.95(2) .
W3 O21 2.45(2) 2_655
W3 O22 2.49(3) .
W4 O19 1.594(19) .
W4 O10 1.77(2) .
W4 O16 1.84(2) .
W4 O8 1.915(19) .
W4 O4 1.92(3) .
W4 O22 2.35(3) .
W4 O2 2.467(19) .
W5 O7 1.656(17) .
W5 O4 1.71(3) .
W5 O12 1.82(2) 2_655
W5 O11 1.83(2) .
W5 O17 1.85(2) 2_655
W5 O22 2.42(2) .
W6 O5 1.59(3) .
W6 O14 1.86(2) .
W6 O14 1.86(2) 2_655
W6 O3 1.933(19) .
W6 O3 1.933(19) 2_655
W6 O21 2.40(2) 2_655
W6 O21 2.40(2) .
W7 O23 1.61(3) .
W7 O13 1.87(2) .
W7 O13 1.87(2) 2_655
W7 O12 1.92(2) 2_655
W7 O12 1.92(2) .
W7 O1 2.47(2) .
W7 O1 2.47(2) 2_655
B1 O2 1.506(9) .
B1 O2 1.506(9) 2_655
B1 O21 1.507(10) .
B1 O21 1.507(10) 2_655
B1 O1 1.507(10) .
B1 O1 1.507(10) 2_655
B1 O22 1.512(10) 2_655
B1 O22 1.512(10) .
Zn1 O27 1.93(2) 2_655
Zn1 O27 1.93(2) .
Zn1 O24 1.992(13) 3_455
Zn1 O24 1.992(13) 4_655
O1 O2 1.55(3) .
O1 O1 1.75(4) 2_655
O2 O22 1.73(3) .
O2 O21 1.75(3) .
O3 W3 1.794(18) 2_655
O12 W5 1.82(2) 2_655
O17 W5 1.85(2) 2_655
O18 W2 1.92(2) 2_655
O21 O21 1.72(5) 2_655
O21 W3 2.45(2) 2_655
O24 C1 1.23(2) .
O24 Zn1 1.992(13) 3_545
O25 C1 1.28(2) .
O26 C21 1.40(3) .
O27 C21 1.00(3) .
N1 C8 1.27(2) .
N1 C9 1.38(2) .
N1 C5 1.447(18) .
N2 C8 1.34(2) .
N2 C10 1.39(2) .
N2 C11 1.46(2) .
N3 C12 1.34(2) .
N3 C13 1.34(3) .
N3 C11 1.49(3) .
N4 C12 1.31(3) .
N4 C14 1.37(2) .
N4 C15 1.46(2) .
C1 C2 1.53(3) .
C2 C3 1.3900 .
C2 C7 1.3900 .
C3 C4 1.3900 .
C4 C5 1.3900 .
C5 C6 1.3900 .
C6 C7 1.3900 .
C9 C10 1.36(3) .
C13 C14 1.27(3) .
C15 C16 1.3900 .
C15 C20 1.3900 .
C16 C17 1.3900 .
C17 C18 1.3900 .
C18 C19 1.3900 .
C18 C21 1.495(10) .
C19 C20 1.3900 .

loop_
_platon_squeeze_void_nr
_platon_squeeze_void_average_x
_platon_squeeze_void_average_y
_platon_squeeze_void_average_z
_platon_squeeze_void_volume
_platon_squeeze_void_count_electrons
_platon_squeeze_void_content
1 -0.004 -0.003 -0.011 6867 1211 ' '
